data_7029195
loop_
_publ_author_name
'Jia, Hongliang'
'Li, Yanlin'
'Xiong, Zhifang'
'Wang, Chengjie'
'Li, Gang'

_publ_section_title
;
 Five metal-organic frameworks from 3,4-dimethylphenyl substituted
 imidazole dicarboxylate: syntheses, structures and properties.
;
_journal_issue 9
_journal_name_full 'Dalton transactions (Cambridge, England : 2003)'
_journal_page_first 3704
_journal_page_last 3715
_journal_paper_doi 10.1039/c3dt52910j
_journal_volume 43
_journal_year 2014
_chemical_formula_sum 'C54 H45.5 Cu3 N9 O12'
_chemical_formula_weight 1203.11
_chemical_name_systematic
;
 ?
;
_space_group_IT_number 2
_symmetry_cell_setting triclinic
_symmetry_space_group_name_Hall '-P 1'
_symmetry_space_group_name_H-M 'P -1'
_atom_sites_solution_hydrogens geom
_atom_sites_solution_primary direct
_atom_sites_solution_secondary difmap
_audit_creation_method SHELXL-97
_cell_angle_alpha 88.704(2)
_cell_angle_beta 77.557(2)
_cell_angle_gamma 81.910(2)
_cell_formula_units_Z 2
_cell_length_a 11.1070(16)
_cell_length_b 13.386(2)
_cell_length_c 18.061(3)
_cell_measurement_temperature 298(2)
_cell_volume 2596.0(7)
_computing_cell_refinement 'SAINT (Bruker, 2007)'
_computing_data_collection 'APEX2 (Bruker, 2007)'
_computing_data_reduction 'SAINT (Bruker, 2007)'
_computing_molecular_graphics 'DIAMOND (Brandenburg & Berndt, 1999)'
_computing_publication_material 'SHELXL97 (Sheldrick, 2008)'
_computing_structure_refinement 'SHELXL-97 (Sheldrick, 1997)'
_computing_structure_solution 'SHELXS97 (Sheldrick, 2008)'
_diffrn_ambient_temperature 298(2)
_diffrn_measured_fraction_theta_full 0.976
_diffrn_measured_fraction_theta_max 0.976
_diffrn_radiation_monochromator graphite
_diffrn_radiation_source 'fine-focus sealed tube'
_diffrn_radiation_type MoK\a
_diffrn_radiation_wavelength 0.71073
_diffrn_reflns_av_R_equivalents 0.0439
_diffrn_reflns_av_sigmaI/netI 0.1133
_diffrn_reflns_limit_h_max 10
_diffrn_reflns_limit_h_min -13
_diffrn_reflns_limit_k_max 15
_diffrn_reflns_limit_k_min -15
_diffrn_reflns_limit_l_max 21
_diffrn_reflns_limit_l_min -18
_diffrn_reflns_number 13137
_diffrn_reflns_theta_full 25.01
_diffrn_reflns_theta_max 25.01
_diffrn_reflns_theta_min 1.54
_exptl_absorpt_coefficient_mu 1.291
_exptl_absorpt_correction_T_max 0.8818
_exptl_absorpt_correction_T_min 0.6981
_exptl_absorpt_correction_type multi-scan
_exptl_absorpt_process_details '(SADABS; Bruker, 2001)'
_exptl_crystal_density_diffrn 1.539
_exptl_crystal_density_method 'not measured'
_exptl_crystal_F_000 1231
_exptl_crystal_size_max 0.30
_exptl_crystal_size_mid 0.20
_exptl_crystal_size_min 0.10
_refine_diff_density_max 1.354
_refine_diff_density_min -2.547
_refine_diff_density_rms 0.172
_refine_ls_extinction_method none
_refine_ls_goodness_of_fit_ref 1.066
_refine_ls_hydrogen_treatment mixed
_refine_ls_matrix_type full
_refine_ls_number_parameters 723
_refine_ls_number_reflns 8937
_refine_ls_number_restraints 0
_refine_ls_restrained_S_all 1.066
_refine_ls_R_factor_all 0.1631
_refine_ls_R_factor_gt 0.0992
_refine_ls_shift/su_max 0.000
_refine_ls_shift/su_mean 0.000
_refine_ls_structure_factor_coef Fsqd
_refine_ls_weighting_details 'calc w=1/[\s^2^(Fo^2^)+(0.0000P)^2^+36.0987P] where P=(Fo^2^+2Fc^2^)/3'
_refine_ls_weighting_scheme calc
_refine_ls_wR_factor_gt 0.1952
_refine_ls_wR_factor_ref 0.2206
_reflns_number_gt 4939
_reflns_number_total 8937
_reflns_threshold_expression >2sigma(I)
_cod_data_source_file c3dt52910j.txt
_cod_data_source_block a
_cod_depositor_comments
;
The following automatic conversions were performed:

'_symmetry_cell_setting' value 'Triclinic' changed to 'triclinic'
according to
/usr/data/users/saulius/automatic-downloads/current/RSC/lib/dictionaries/cif_core.dic
dictionary named 'cif_core.dic' version 2.4.2 from 2011-04-26.

Automatic conversion script
Id: cif_fix_values 2281 2013-09-26 08:29:07Z andrius 
;
_cod_original_cell_volume 2596.1(7)
_cod_original_sg_symbol_H-M P-1
_cod_original_formula_sum 'C54 H45.50 Cu3 N9 O12'
_cod_database_code 7029195

loop_
_symmetry_equiv_pos_as_xyz
'x, y, z'
'-x, -y, -z'

loop_
_atom_site_label
_atom_site_type_symbol
_atom_site_fract_x
_atom_site_fract_y
_atom_site_fract_z
_atom_site_U_iso_or_equiv
_atom_site_adp_type
_atom_site_occupancy
_atom_site_symmetry_multiplicity
_atom_site_calc_flag
_atom_site_refinement_flags
_atom_site_disorder_assembly
_atom_site_disorder_group
C1 C 1.4978(9) 0.0302(7) 0.6385(6) 0.033(2) Uani 1 1 d . . .
C2 C 1.5030(10) -0.0733(8) 0.6107(6) 0.040(3) Uani 1 1 d . . .
C3 C 1.1858(10) -0.1973(7) 0.6647(6) 0.037(2) Uani 1 1 d . . .
H3 H 1.2386 -0.1807 0.6202 0.045 Uiso 1 1 calc R . .
C4 C 1.1099(9) -0.2691(7) 0.6617(6) 0.037(2) Uani 1 1 d . . .
H4A H 1.1116 -0.2995 0.6156 0.045 Uiso 1 1 calc R . .
C5 C 1.0310(10) -0.2963(8) 0.7270(6) 0.037(2) Uani 1 1 d . . .
H5 H 0.9793 -0.3450 0.7263 0.045 Uiso 1 1 calc R . .
C6 C 1.0327(10) -0.2480(7) 0.7927(6) 0.037(2) Uani 1 1 d . . .
H6 H 0.9821 -0.2650 0.8380 0.045 Uiso 1 1 calc R . .
C7 C 1.1081(9) -0.1746(7) 0.7930(6) 0.037(2) Uani 1 1 d . . .
H7 H 1.1044 -0.1413 0.8383 0.045 Uiso 1 1 calc R . .
C8 C 1.2585(10) -0.0384(8) 0.9024(6) 0.041(3) Uani 1 1 d . . .
C9 C 1.1639(9) 0.0335(7) 0.8777(5) 0.032(2) Uani 1 1 d . . .
C10 C 1.0704(9) 0.1042(8) 0.9145(5) 0.032(2) Uani 1 1 d . . .
C11 C 1.0275(9) 0.1303(8) 0.9959(6) 0.035(2) Uani 1 1 d . . .
C12 C 1.0767(9) 0.1222(7) 0.7940(5) 0.031(2) Uani 1 1 d . . .
C13 C 1.0614(10) 0.1657(9) 0.7209(6) 0.042(3) Uani 1 1 d . . .
C14 C 1.0658(9) 0.1024(9) 0.6591(6) 0.042(3) Uani 1 1 d . A .
H14 H 1.0796 0.0325 0.6627 0.050 Uiso 1 1 calc R . .
C15 C 1.0481(10) 0.1511(9) 0.5909(6) 0.042(3) Uani 1 1 d . . .
H15 H 1.0472 0.1118 0.5493 0.050 Uiso 0.58(2) 1 calc PR A 1
C16 C 1.0330(10) 0.2491(9) 0.5849(6) 0.042(3) Uani 1 1 d . A .
C17 C 1.0319(10) 0.3082(9) 0.6441(6) 0.042(3) Uani 1 1 d . . .
H17 H 1.0222 0.3779 0.6385 0.050 Uiso 1 1 calc R A 2
C18 C 1.0450(10) 0.2671(9) 0.7133(6) 0.042(3) Uani 1 1 d . A .
H18 H 1.0427 0.3088 0.7543 0.050 Uiso 1 1 calc R . .
C19 C 1.0160(17) 0.4193(14) 0.6313(10) 0.042(6) Uani 0.58(2) 1 d P A 1
H19A H 0.9956 0.4540 0.6793 0.063 Uiso 0.58(2) 1 calc PR A 1
H19B H 0.9501 0.4373 0.6047 0.063 Uiso 0.58(2) 1 calc PR A 1
H19C H 1.0921 0.4381 0.6017 0.063 Uiso 0.58(2) 1 calc PR A 1
C19' C 1.026(2) 0.087(2) 0.5278(14) 0.042(8) Uani 0.42(2) 1 d P A 2
H19D H 1.0425 0.1221 0.4806 0.063 Uiso 0.42(2) 1 calc PR A 2
H19E H 0.9410 0.0742 0.5390 0.063 Uiso 0.42(2) 1 calc PR A 2
H19F H 1.0804 0.0239 0.5239 0.063 Uiso 0.42(2) 1 calc PR A 2
C20 C 1.0131(10) 0.2956(8) 0.5077(6) 0.042(3) Uani 1 1 d . . .
H20A H 0.9476 0.3517 0.5169 0.063 Uiso 1 1 calc R A .
H20B H 0.9907 0.2454 0.4780 0.063 Uiso 1 1 calc R . .
H20C H 1.0887 0.3181 0.4808 0.063 Uiso 1 1 calc R . .
C21 C 0.7031(10) 0.3140(8) 1.0671(6) 0.039(3) Uani 1 1 d . . .
H21 H 0.7782 0.2959 1.0822 0.047 Uiso 1 1 calc R . .
C22 C 0.5993(9) 0.3599(8) 1.1195(6) 0.039(3) Uani 1 1 d . . .
H22 H 0.6056 0.3741 1.1686 0.047 Uiso 1 1 calc R . .
C23 C 0.4884(10) 0.3836(8) 1.0975(6) 0.039(3) Uani 1 1 d . . .
H23 H 0.4186 0.4136 1.1320 0.047 Uiso 1 1 calc R . .
C24 C 0.4793(10) 0.3638(8) 1.0258(6) 0.039(3) Uani 1 1 d . . .
H24 H 0.4047 0.3800 1.0100 0.047 Uiso 1 1 calc R . .
C25 C 0.5867(9) 0.3181(8) 0.9767(6) 0.039(3) Uani 1 1 d . . .
H25 H 0.5807 0.3024 0.9279 0.047 Uiso 1 1 calc R . .
C26 C 0.8373(9) 0.4405(8) 0.8461(6) 0.035(2) Uani 1 1 d . . .
C27 C 0.7805(9) 0.3699(8) 0.8089(5) 0.035(2) Uani 1 1 d . . .
C28 C 0.7283(9) 0.3798(7) 0.7454(6) 0.034(2) Uani 1 1 d . . .
C29 C 0.7014(13) 0.4648(10) 0.6957(8) 0.059(4) Uani 1 1 d . . .
C30 C 0.7314(9) 0.2255(8) 0.7817(6) 0.036(2) Uani 1 1 d . . .
C31 C 0.7259(9) 0.1149(8) 0.7826(6) 0.036(2) Uani 1 1 d . . .
C32 C 0.7618(9) 0.0615(8) 0.7163(6) 0.036(2) Uani 1 1 d . . .
H32 H 0.7912 0.0941 0.6713 0.043 Uiso 1 1 calc R . .
C33 C 0.7549(9) -0.0398(8) 0.7154(6) 0.036(2) Uani 1 1 d . . .
H33 H 0.7848 -0.0763 0.6705 0.043 Uiso 1 1 calc R . .
C34 C 0.7037(9) -0.0882(8) 0.7806(6) 0.036(2) Uani 1 1 d . . .
C35 C 0.6651(9) -0.0349(8) 0.8474(6) 0.036(2) Uani 1 1 d . . .
C36 C 0.6782(9) 0.0674(7) 0.8498(6) 0.036(2) Uani 1 1 d . . .
H36 H 0.6555 0.1031 0.8954 0.043 Uiso 1 1 calc R . .
C37 C 0.6166(9) -0.0912(8) 0.9148(6) 0.036(2) Uani 1 1 d . . .
H37A H 0.6045 -0.0493 0.9589 0.054 Uiso 1 1 calc R . .
H37B H 0.6749 -0.1501 0.9190 0.054 Uiso 1 1 calc R . .
H37C H 0.5386 -0.1112 0.9108 0.054 Uiso 1 1 calc R . .
C38 C 0.6889(9) -0.1989(7) 0.7783(6) 0.036(2) Uani 1 1 d . . .
H38A H 0.6646 -0.2133 0.7323 0.054 Uiso 1 1 calc R . .
H38B H 0.6262 -0.2140 0.8210 0.054 Uiso 1 1 calc R . .
H38C H 0.7666 -0.2395 0.7803 0.054 Uiso 1 1 calc R . .
C39 C 0.4223(11) 0.4693(8) 0.5963(6) 0.046(3) Uani 1 1 d . . .
H39 H 0.4480 0.5089 0.6301 0.055 Uiso 1 1 calc R . .
C40 C 0.3341(11) 0.5136(9) 0.5556(6) 0.046(3) Uani 1 1 d . . .
H40 H 0.3046 0.5822 0.5607 0.055 Uiso 1 1 calc R . .
C41 C 0.2923(11) 0.4546(8) 0.5083(6) 0.046(3) Uani 1 1 d . . .
H41 H 0.2325 0.4826 0.4820 0.055 Uiso 1 1 calc R . .
C42 C 0.3381(11) 0.3554(8) 0.4998(6) 0.046(3) Uani 1 1 d . . .
H42 H 0.3113 0.3145 0.4674 0.055 Uiso 1 1 calc R . .
C43 C 0.4256(11) 0.3165(9) 0.5404(6) 0.046(3) Uani 1 1 d . . .
H43 H 0.4561 0.2481 0.5351 0.055 Uiso 1 1 calc R . .
C44 C 0.6635(10) 0.1173(9) 0.5465(6) 0.041(3) Uani 1 1 d . . .
C45 C 0.5617(9) 0.1081(8) 0.6135(6) 0.036(2) Uani 1 1 d . . .
C46 C 0.4330(9) 0.1533(7) 0.7170(5) 0.029(2) Uani 1 1 d . . .
C47 C 0.3671(9) 0.2186(8) 0.7838(6) 0.034(2) Uani 1 1 d . . .
C48 C 0.3094(9) 0.3163(7) 0.7710(6) 0.034(2) Uani 1 1 d . . .
H48 H 0.3148 0.3397 0.7217 0.040 Uiso 1 1 calc R . .
C49 C 0.2447(9) 0.3774(7) 0.8317(6) 0.034(2) Uani 1 1 d . . .
C50 C 0.2351(9) 0.3419(7) 0.9049(6) 0.034(2) Uani 1 1 d . . .
C51 C 0.2950(9) 0.2459(7) 0.9164(6) 0.034(2) Uani 1 1 d . . .
H51 H 0.2892 0.2220 0.9656 0.040 Uiso 1 1 calc R . .
C52 C 0.3628(9) 0.1851(8) 0.8564(5) 0.034(2) Uani 1 1 d . . .
H52 H 0.4049 0.1223 0.8653 0.040 Uiso 1 1 calc R . .
C53 C 0.1614(9) 0.4038(7) 0.9727(5) 0.034(2) Uani 1 1 d . . .
H53A H 0.0766 0.4207 0.9678 0.051 Uiso 1 1 calc R . .
H53B H 0.1970 0.4647 0.9754 0.051 Uiso 1 1 calc R . .
H53C H 0.1638 0.3656 1.0181 0.051 Uiso 1 1 calc R . .
C54 C 0.1793(9) 0.4811(7) 0.8154(6) 0.034(2) Uani 1 1 d . . .
H54A H 0.0935 0.4768 0.8160 0.051 Uiso 1 1 calc R . .
H54B H 0.2191 0.5033 0.7664 0.051 Uiso 1 1 calc R . .
H54C H 0.1841 0.5284 0.8534 0.051 Uiso 1 1 calc R . .
N1 N 1.4147(7) 0.0594(6) 0.7042(5) 0.0314(19) Uani 1 1 d . . .
N2 N 1.1868(8) -0.1495(6) 0.7300(5) 0.037(2) Uani 1 1 d . . .
N3 N 1.1683(7) 0.0442(6) 0.8003(4) 0.0310(19) Uani 1 1 d . . .
N4 N 1.0152(7) 0.1592(6) 0.8628(4) 0.0304(18) Uani 1 1 d . . .
N5 N 0.6960(8) 0.2956(7) 0.9948(5) 0.039(2) Uani 1 1 d . . .
N6 N 0.7810(7) 0.2713(6) 0.8318(4) 0.0288(18) Uani 1 1 d . . .
N7 N 0.6974(8) 0.2880(6) 0.7296(5) 0.035(2) Uani 1 1 d . . .
N8 N 0.5220(7) 0.1855(6) 0.6630(4) 0.0302(18) Uani 1 1 d . . .
N9 N 0.4696(9) 0.3723(7) 0.5878(5) 0.046(2) Uani 1 1 d . . .
O1 O 1.5802(7) -0.1055(6) 0.5530(5) 0.055(2) Uani 1 1 d . . .
O2 O 1.4257(7) -0.1237(5) 0.6522(4) 0.0436(19) Uani 1 1 d . . .
O3 O 1.3346(7) -0.0935(5) 0.8547(4) 0.0428(18) Uani 1 1 d . . .
O4 O 1.2597(8) -0.0410(6) 0.9741(4) 0.050(2) Uani 1 1 d . . .
H4 H 1.2051 0.0020 0.9968 0.076 Uiso 1 1 calc R . .
O5 O 1.0823(7) 0.0920(6) 1.0430(4) 0.047(2) Uani 1 1 d . . .
O6 O 0.9332(6) 0.1993(6) 1.0078(4) 0.047(2) Uani 1 1 d . . .
O7 O 0.8882(7) 0.4122(6) 0.8970(4) 0.0476(19) Uani 1 1 d . . .
O8 O 0.8332(8) 0.5330(5) 0.8213(5) 0.051(2) Uani 1 1 d . . .
H8 H 0.8141 0.5356 0.7798 0.077 Uiso 1 1 calc R . .
O9 O 0.7304(9) 0.5488(6) 0.7069(6) 0.070(3) Uani 1 1 d . . .
O10 O 0.6540(9) 0.4428(6) 0.6424(5) 0.066(3) Uani 1 1 d . . .
O11 O 0.7079(7) 0.1970(6) 0.5365(4) 0.052(2) Uani 1 1 d . . .
O12 O 0.7033(8) 0.0413(6) 0.4992(4) 0.052(2) Uani 1 1 d . . .
H12 H 0.6900 -0.0114 0.5214 0.078 Uiso 1 1 calc R . .
Cu1 Cu 0.85720(11) 0.23792(10) 0.92085(7) 0.0339(3) Uani 1 1 d . . .
Cu2 Cu 1.29973(11) -0.04399(9) 0.73159(7) 0.0321(3) Uani 1 1 d . . .
Cu3 Cu 0.59393(13) 0.31106(10) 0.64886(7) 0.0388(3) Uani 1 1 d . . .

loop_
_atom_site_aniso_label
_atom_site_aniso_U_11
_atom_site_aniso_U_22
_atom_site_aniso_U_33
_atom_site_aniso_U_23
_atom_site_aniso_U_13
_atom_site_aniso_U_12
C1 0.027(5) 0.032(6) 0.038(6) -0.011(4) -0.005(4) 0.000(4)
C2 0.040(6) 0.031(6) 0.052(7) -0.001(5) -0.016(6) -0.007(5)
C3 0.040(6) 0.034(6) 0.035(6) -0.007(5) -0.002(5) -0.003(5)
C4 0.040(6) 0.034(6) 0.035(6) -0.007(5) -0.002(5) -0.003(5)
C5 0.040(6) 0.034(6) 0.035(6) -0.007(5) -0.002(5) -0.003(5)
C6 0.040(6) 0.034(6) 0.035(6) -0.007(5) -0.002(5) -0.003(5)
C7 0.040(6) 0.034(6) 0.035(6) -0.007(5) -0.002(5) -0.003(5)
C8 0.034(6) 0.041(7) 0.048(7) 0.009(5) -0.012(5) -0.007(5)
C9 0.033(6) 0.032(6) 0.031(5) -0.002(4) -0.010(4) -0.005(4)
C10 0.031(5) 0.043(6) 0.023(5) -0.004(4) -0.008(4) -0.009(5)
C11 0.024(5) 0.052(7) 0.028(6) -0.008(5) 0.004(4) -0.014(5)
C12 0.026(5) 0.035(6) 0.028(5) -0.007(4) -0.005(4) 0.003(4)
C13 0.035(6) 0.053(7) 0.037(6) 0.002(5) -0.009(5) -0.003(5)
C14 0.035(6) 0.053(7) 0.037(6) 0.002(5) -0.009(5) -0.003(5)
C15 0.035(6) 0.053(7) 0.037(6) 0.002(5) -0.009(5) -0.003(5)
C16 0.035(6) 0.053(7) 0.037(6) 0.002(5) -0.009(5) -0.003(5)
C17 0.035(6) 0.053(7) 0.037(6) 0.002(5) -0.009(5) -0.003(5)
C18 0.035(6) 0.053(7) 0.037(6) 0.002(5) -0.009(5) -0.003(5)
C19 0.035(11) 0.053(13) 0.037(11) 0.002(9) -0.009(9) -0.003(9)
C19' 0.035(15) 0.053(17) 0.037(15) 0.002(12) -0.009(12) -0.003(12)
C20 0.035(6) 0.053(7) 0.037(6) 0.002(5) -0.009(5) -0.003(5)
C21 0.033(6) 0.043(6) 0.041(6) -0.007(5) -0.008(5) -0.001(5)
C22 0.033(6) 0.043(6) 0.041(6) -0.007(5) -0.008(5) -0.001(5)
C23 0.033(6) 0.043(6) 0.041(6) -0.007(5) -0.008(5) -0.001(5)
C24 0.033(6) 0.043(6) 0.041(6) -0.007(5) -0.008(5) -0.001(5)
C25 0.033(6) 0.043(6) 0.041(6) -0.007(5) -0.008(5) -0.001(5)
C26 0.023(5) 0.034(6) 0.048(7) -0.017(5) -0.005(5) 0.000(4)
C27 0.029(5) 0.045(6) 0.031(6) -0.010(5) -0.008(4) -0.007(5)
C28 0.037(6) 0.024(5) 0.043(6) 0.003(4) -0.014(5) -0.003(4)
C29 0.072(9) 0.053(8) 0.067(9) 0.023(7) -0.027(7) -0.037(7)
C30 0.027(5) 0.037(6) 0.043(6) -0.004(5) -0.007(5) -0.004(4)
C31 0.027(5) 0.037(6) 0.043(6) -0.004(5) -0.007(5) -0.004(4)
C32 0.027(5) 0.037(6) 0.043(6) -0.004(5) -0.007(5) -0.004(4)
C33 0.027(5) 0.037(6) 0.043(6) -0.004(5) -0.007(5) -0.004(4)
C34 0.027(5) 0.037(6) 0.043(6) -0.004(5) -0.007(5) -0.004(4)
C35 0.027(5) 0.037(6) 0.043(6) -0.004(5) -0.007(5) -0.004(5)
C36 0.027(5) 0.037(6) 0.043(6) -0.004(5) -0.007(5) -0.004(4)
C37 0.027(5) 0.037(6) 0.043(6) -0.004(5) -0.007(5) -0.004(4)
C38 0.027(5) 0.037(6) 0.043(6) -0.004(5) -0.007(5) -0.004(4)
C39 0.054(7) 0.042(7) 0.043(7) 0.003(5) -0.016(6) -0.002(6)
C40 0.054(7) 0.042(7) 0.043(7) 0.003(5) -0.016(6) -0.002(6)
C41 0.054(7) 0.042(7) 0.043(7) 0.003(5) -0.016(6) -0.002(6)
C42 0.054(7) 0.042(7) 0.043(7) 0.003(5) -0.016(6) -0.002(6)
C43 0.054(7) 0.042(7) 0.043(7) 0.003(5) -0.016(6) -0.002(6)
C44 0.039(6) 0.051(7) 0.035(6) 0.002(5) -0.007(5) -0.009(5)
C45 0.034(6) 0.034(6) 0.036(6) 0.002(5) -0.003(5) -0.003(5)
C46 0.030(5) 0.030(5) 0.027(5) 0.001(4) -0.007(4) -0.004(4)
C47 0.032(6) 0.036(6) 0.034(6) -0.007(4) -0.004(4) -0.010(5)
C48 0.032(5) 0.036(6) 0.034(6) -0.007(4) -0.004(4) -0.010(5)
C49 0.032(6) 0.036(6) 0.034(6) -0.007(5) -0.004(5) -0.010(5)
C50 0.032(6) 0.036(6) 0.034(6) -0.007(5) -0.004(4) -0.010(5)
C51 0.032(6) 0.036(6) 0.034(6) -0.007(5) -0.004(4) -0.010(5)
C52 0.032(6) 0.036(6) 0.034(6) -0.007(5) -0.004(4) -0.010(5)
C53 0.032(6) 0.036(6) 0.034(6) -0.007(4) -0.004(4) -0.010(5)
C54 0.032(6) 0.036(6) 0.034(6) -0.007(4) -0.004(4) -0.010(5)
N1 0.026(4) 0.026(4) 0.039(5) -0.007(4) -0.001(4) -0.005(3)
N2 0.040(5) 0.034(5) 0.035(5) -0.007(4) -0.002(4) -0.003(4)
N3 0.036(5) 0.031(5) 0.027(4) -0.004(3) -0.007(4) -0.008(4)
N4 0.029(4) 0.033(5) 0.028(4) -0.006(4) -0.007(4) 0.006(4)
N5 0.033(5) 0.043(5) 0.041(5) -0.007(4) -0.008(4) -0.001(4)
N6 0.024(4) 0.028(4) 0.038(5) -0.008(4) -0.013(4) -0.003(3)
N7 0.039(5) 0.026(4) 0.044(5) 0.003(4) -0.016(4) -0.012(4)
N8 0.032(5) 0.030(5) 0.031(5) 0.000(4) -0.010(4) -0.007(4)
N9 0.054(6) 0.042(6) 0.043(6) 0.003(4) -0.016(5) -0.002(5)
O1 0.044(5) 0.049(5) 0.059(5) -0.025(4) 0.020(4) -0.006(4)
O2 0.040(4) 0.030(4) 0.054(5) -0.013(3) 0.008(4) -0.003(3)
O3 0.037(4) 0.041(4) 0.049(5) -0.004(4) -0.011(4) 0.000(3)
O4 0.060(6) 0.051(5) 0.041(5) -0.001(4) -0.021(4) 0.008(4)
O5 0.042(4) 0.079(6) 0.019(4) 0.006(4) -0.011(3) -0.002(4)
O6 0.031(4) 0.072(6) 0.033(4) -0.019(4) -0.004(3) 0.006(4)
O7 0.050(5) 0.046(5) 0.052(5) -0.016(4) -0.019(4) -0.009(4)
O8 0.051(5) 0.032(4) 0.076(6) -0.005(4) -0.018(5) -0.014(4)
O9 0.083(7) 0.044(5) 0.104(8) 0.024(5) -0.050(6) -0.034(5)
O10 0.111(8) 0.050(5) 0.060(6) 0.028(4) -0.049(6) -0.041(5)
O11 0.052(5) 0.048(5) 0.050(5) -0.004(4) 0.012(4) -0.022(4)
O12 0.048(5) 0.051(5) 0.049(5) -0.007(4) 0.012(4) -0.011(4)
Cu1 0.0264(7) 0.0435(8) 0.0312(7) -0.0076(6) -0.0063(5) -0.0006(5)
Cu2 0.0310(7) 0.0281(7) 0.0348(7) -0.0060(5) -0.0002(5) -0.0055(5)
Cu3 0.0494(8) 0.0355(7) 0.0381(7) 0.0071(6) -0.0179(6) -0.0161(6)

loop_
_atom_type_symbol
_atom_type_description
_atom_type_scat_dispersion_real
_atom_type_scat_dispersion_imag
_atom_type_scat_source
C C 0.0033 0.0016 'International Tables Vol C Tables 4.2.6.8 and 6.1.1.4'
H H 0.0000 0.0000 'International Tables Vol C Tables 4.2.6.8 and 6.1.1.4'
N N 0.0061 0.0033 'International Tables Vol C Tables 4.2.6.8 and 6.1.1.4'
O O 0.0106 0.0060 'International Tables Vol C Tables 4.2.6.8 and 6.1.1.4'
Cu Cu 0.3201 1.2651 'International Tables Vol C Tables 4.2.6.8 and 6.1.1.4'

loop_
_geom_angle_atom_site_label_1
_geom_angle_atom_site_label_2
_geom_angle_atom_site_label_3
_geom_angle
_geom_angle_site_symmetry_1
_geom_angle_site_symmetry_3
C45 C1 N1 108.4(8) 1_655 .
C45 C1 C2 133.8(9) 1_655 .
N1 C1 C2 117.7(9) . .
O1 C2 O2 125.5(10) . .
O1 C2 C1 120.6(10) . .
O2 C2 C1 113.8(9) . .
N2 C3 C4 122.7(10) . .
N2 C3 H3 118.6 . .
C4 C3 H3 118.6 . .
C3 C4 C5 120.2(10) . .
C3 C4 H4A 119.9 . .
C5 C4 H4A 119.9 . .
C6 C5 C4 116.8(10) . .
C6 C5 H5 121.6 . .
C4 C5 H5 121.6 . .
C5 C6 C7 121.1(10) . .
C5 C6 H6 119.4 . .
C7 C6 H6 119.4 . .
N2 C7 C6 122.2(9) . .
N2 C7 H7 118.9 . .
C6 C7 H7 118.9 . .
O3 C8 O4 122.7(10) . .
O3 C8 C9 119.4(10) . .
O4 C8 C9 117.9(10) . .
C10 C9 N3 107.4(8) . .
C10 C9 C8 133.7(9) . .
N3 C9 C8 118.7(9) . .
C9 C10 N4 109.8(8) . .
C9 C10 C11 131.1(9) . .
N4 C10 C11 119.0(9) . .
O5 C11 O6 126.4(9) . .
O5 C11 C10 121.6(10) . .
O6 C11 C10 111.9(9) . .
N4 C12 N3 111.2(8) . .
N4 C12 C13 125.7(9) . .
N3 C12 C13 122.6(8) . .
C18 C13 C14 120.5(10) . .
C18 C13 C12 119.3(10) . .
C14 C13 C12 120.1(10) . .
C13 C14 C15 116.3(10) . .
C13 C14 H14 121.9 . .
C15 C14 H14 121.9 . .
C16 C15 C14 122.1(11) . .
C16 C15 C19' 119.2(13) . .
C14 C15 C19' 118.0(14) . .
C16 C15 H15 119.0 . .
C14 C15 H15 119.0 . .
C19' C15 H15 8.6 . .
C15 C16 C17 120.7(11) . .
C15 C16 C20 118.3(10) . .
C17 C16 C20 121.1(10) . .
C16 C17 C18 121.1(11) . .
C16 C17 C19 116.8(12) . .
C18 C17 C19 122.2(12) . .
C16 C17 H17 119.5 . .
C18 C17 H17 119.5 . .
C19 C17 H17 2.7 . .
C13 C18 C17 119.3(11) . .
C13 C18 H18 120.3 . .
C17 C18 H18 120.3 . .
C17 C19 H19A 109.5 . .
C17 C19 H19B 109.5 . .
C17 C19 H19C 109.5 . .
C15 C19' H19D 109.5 . .
C15 C19' H19E 109.5 . .
H19D C19' H19E 109.5 . .
C15 C19' H19F 109.5 . .
H19D C19' H19F 109.5 . .
H19E C19' H19F 109.5 . .
C16 C20 H20A 109.5 . .
C16 C20 H20B 109.5 . .
H20A C20 H20B 109.5 . .
C16 C20 H20C 109.5 . .
H20A C20 H20C 109.5 . .
H20B C20 H20C 109.5 . .
N5 C21 C22 121.0(10) . .
N5 C21 H21 119.5 . .
C22 C21 H21 119.5 . .
C23 C22 C21 119.1(10) . .
C23 C22 H22 120.5 . .
C21 C22 H22 120.5 . .
C24 C23 C22 120.5(10) . .
C24 C23 H23 119.8 . .
C22 C23 H23 119.8 . .
C23 C24 C25 117.2(10) . .
C23 C24 H24 121.4 . .
C25 C24 H24 121.4 . .
N5 C25 C24 124.6(10) . .
N5 C25 H25 117.7 . .
C24 C25 H25 117.7 . .
O7 C26 O8 122.2(9) . .
O7 C26 C27 120.0(10) . .
O8 C26 C27 117.8(10) . .
N6 C27 C28 107.1(8) . .
N6 C27 C26 121.3(9) . .
C28 C27 C26 131.4(10) . .
N7 C28 C27 108.6(8) . .
N7 C28 C29 117.7(9) . .
C27 C28 C29 133.6(10) . .
O9 C29 O10 125.5(11) . .
O9 C29 C28 120.0(11) . .
O10 C29 C28 114.4(10) . .
N7 C30 N6 112.8(9) . .
N7 C30 C31 124.4(9) . .
N6 C30 C31 122.6(9) . .
C32 C31 C36 120.2(10) . .
C32 C31 C30 119.3(10) . .
C36 C31 C30 120.4(9) . .
C31 C32 C33 120.4(10) . .
C31 C32 H32 119.8 . .
C33 C32 H32 119.8 . .
C32 C33 C34 120.7(10) . .
C32 C33 H33 119.6 . .
C34 C33 H33 119.6 . .
C35 C34 C33 119.4(10) . .
C35 C34 C38 120.1(9) . .
C33 C34 C38 120.5(9) . .
C34 C35 C36 120.4(10) . .
C34 C35 C37 116.8(9) . .
C36 C35 C37 122.8(9) . .
C31 C36 C35 118.9(10) . .
C31 C36 H36 120.6 . .
C35 C36 H36 120.6 . .
C35 C37 H37A 109.5 . .
C35 C37 H37B 109.5 . .
H37A C37 H37B 109.5 . .
C35 C37 H37C 109.5 . .
H37A C37 H37C 109.5 . .
H37B C37 H37C 109.5 . .
C34 C38 H38A 109.5 . .
C34 C38 H38B 109.5 . .
H38A C38 H38B 109.5 . .
C34 C38 H38C 109.5 . .
H38A C38 H38C 109.5 . .
H38B C38 H38C 109.5 . .
N9 C39 C40 121.6(11) . .
N9 C39 H39 119.2 . .
C40 C39 H39 119.2 . .
C41 C40 C39 119.2(11) . .
C41 C40 H40 120.4 . .
C39 C40 H40 120.4 . .
C42 C41 C40 120.0(11) . .
C42 C41 H41 120.0 . .
C40 C41 H41 120.0 . .
C41 C42 C43 118.2(11) . .
C41 C42 H42 120.9 . .
C43 C42 H42 120.9 . .
N9 C43 C42 123.7(11) . .
N9 C43 H43 118.1 . .
C42 C43 H43 118.1 . .
O11 C44 O12 121.5(10) . .
O11 C44 C45 118.9(10) . .
O12 C44 C45 119.5(10) . .
N8 C45 C1 108.9(9) . 1_455
N8 C45 C44 119.6(9) . .
C1 C45 C44 131.4(10) 1_455 .
N1 C46 N8 112.5(8) 1_455 .
N1 C46 C47 126.2(8) 1_455 .
N8 C46 C47 121.3(8) . .
C52 C47 C48 120.0(9) . .
C52 C47 C46 121.1(9) . .
C48 C47 C46 118.8(9) . .
C49 C48 C47 120.1(10) . .
C49 C48 H48 119.9 . .
C47 C48 H48 119.9 . .
C50 C49 C48 119.9(10) . .
C50 C49 C54 121.5(9) . .
C48 C49 C54 118.5(9) . .
C49 C50 C51 119.0(9) . .
C49 C50 C53 121.9(9) . .
C51 C50 C53 119.1(9) . .
C52 C51 C50 121.7(10) . .
C52 C51 H51 119.2 . .
C50 C51 H51 119.2 . .
C47 C52 C51 119.1(10) . .
C47 C52 H52 120.4 . .
C51 C52 H52 120.4 . .
C50 C53 H53A 109.5 . .
C50 C53 H53B 109.5 . .
H53A C53 H53B 109.5 . .
C50 C53 H53C 109.5 . .
H53A C53 H53C 109.5 . .
H53B C53 H53C 109.5 . .
C49 C54 H54A 109.5 . .
C49 C54 H54B 109.5 . .
H54A C54 H54B 109.5 . .
C49 C54 H54C 109.5 . .
H54A C54 H54C 109.5 . .
H54B C54 H54C 109.5 . .
C46 N1 C1 104.9(8) 1_655 .
C46 N1 Cu2 145.1(7) 1_655 .
C1 N1 Cu2 108.8(6) . .
C7 N2 C3 116.9(9) . .
C7 N2 Cu2 121.8(7) . .
C3 N2 Cu2 121.3(7) . .
C12 N3 C9 105.7(8) . .
C12 N3 Cu2 137.3(6) . .
C9 N3 Cu2 116.9(6) . .
C12 N4 C10 105.9(8) . .
C12 N4 Cu1 144.9(6) . .
C10 N4 Cu1 107.2(6) . .
C25 N5 C21 117.6(9) . .
C25 N5 Cu1 124.8(7) . .
C21 N5 Cu1 117.6(7) . .
C30 N6 C27 105.8(8) . .
C30 N6 Cu1 139.8(7) . .
C27 N6 Cu1 114.3(6) . .
C30 N7 C28 105.6(8) . .
C30 N7 Cu3 145.8(7) . .
C28 N7 Cu3 107.3(6) . .
C46 N8 C45 105.2(8) . .
C46 N8 Cu3 133.0(7) . .
C45 N8 Cu3 121.8(7) . .
C39 N9 C43 117.2(10) . .
C39 N9 Cu3 120.3(8) . .
C43 N9 Cu3 122.3(8) . .
C2 O2 Cu2 115.0(6) . .
C8 O3 Cu2 107.7(7) . .
C8 O4 H4 109.5 . .
C11 O6 Cu1 116.5(6) . .
C26 O7 Cu1 106.9(6) . .
C26 O8 H8 109.5 . .
C29 O10 Cu3 116.0(7) . .
C44 O12 H12 109.5 . .
O6 Cu1 N6 177.7(3) . .
O6 Cu1 N4 82.6(3) . .
N6 Cu1 N4 96.1(3) . .
O6 Cu1 N5 89.2(3) . .
N6 Cu1 N5 91.8(3) . .
N4 Cu1 N5 168.8(3) . .
O6 Cu1 O7 104.8(3) . .
N6 Cu1 O7 77.3(3) . .
N4 Cu1 O7 103.9(3) . .
N5 Cu1 O7 85.5(3) . .
N3 Cu2 O2 173.1(3) . .
N3 Cu2 N1 95.8(3) . .
O2 Cu2 N1 82.4(3) . .
N3 Cu2 N2 92.3(3) . .
O2 Cu2 N2 88.1(3) . .
N1 Cu2 N2 165.1(3) . .
N3 Cu2 O3 77.1(3) . .
O2 Cu2 O3 109.8(3) . .
N1 Cu2 O3 101.0(3) . .
N2 Cu2 O3 92.9(3) . .
N8 Cu3 O10 174.7(4) . .
N8 Cu3 N9 92.4(4) . .
O10 Cu3 N9 86.8(4) . .
N8 Cu3 N7 97.4(3) . .
O10 Cu3 N7 82.1(3) . .
N9 Cu3 N7 162.5(4) . .

loop_
_geom_bond_atom_site_label_1
_geom_bond_atom_site_label_2
_geom_bond_distance
_geom_bond_site_symmetry_2
C1 C45 1.358(13) 1_655
C1 N1 1.363(12) .
C1 C2 1.474(13) .
C2 O1 1.240(12) .
C2 O2 1.272(12) .
C3 N2 1.357(12) .
C3 C4 1.374(14) .
C3 H3 0.9300 .
C4 C5 1.385(14) .
C4 H4A 0.9300 .
C5 C6 1.370(13) .
C5 H5 0.9300 .
C6 C7 1.379(14) .
C6 H6 0.9300 .
C7 N2 1.346(12) .
C7 H7 0.9300 .
C8 O3 1.241(12) .
C8 O4 1.298(12) .
C8 C9 1.458(14) .
C9 C10 1.368(13) .
C9 N3 1.393(12) .
C10 N4 1.370(12) .
C10 C11 1.477(13) .
C11 O5 1.215(12) .
C11 O6 1.279(12) .
C12 N4 1.351(11) .
C12 N3 1.373(12) .
C12 C13 1.464(14) .
C13 C18 1.352(15) .
C13 C14 1.404(15) .
C14 C15 1.418(14) .
C14 H14 0.9300 .
C15 C16 1.305(15) .
C15 C19' 1.53(3) .
C15 H15 0.9300 .
C16 C17 1.342(15) .
C16 C20 1.559(14) .
C17 C18 1.383(14) .
C17 C19 1.49(2) .
C17 H17 0.9300 .
C18 H18 0.9300 .
C19 H19A 0.9600 .
C19 H19B 0.9600 .
C19 H19C 0.9600 .
C19' H19D 0.9600 .
C19' H19E 0.9600 .
C19' H19F 0.9600 .
C20 H20A 0.9600 .
C20 H20B 0.9600 .
C20 H20C 0.9600 .
C21 N5 1.356(13) .
C21 C22 1.400(14) .
C21 H21 0.9300 .
C22 C23 1.368(14) .
C22 H22 0.9300 .
C23 C24 1.355(14) .
C23 H23 0.9300 .
C24 C25 1.395(14) .
C24 H24 0.9300 .
C25 N5 1.317(13) .
C25 H25 0.9300 .
C26 O7 1.207(12) .
C26 O8 1.305(12) .
C26 C27 1.457(13) .
C27 N6 1.374(12) .
C27 C28 1.388(13) .
C28 N7 1.373(12) .
C28 C29 1.470(15) .
C29 O9 1.245(13) .
C29 O10 1.252(14) .
C30 N7 1.325(13) .
C30 N6 1.353(12) .
C30 C31 1.490(14) .
C31 C32 1.363(14) .
C31 C36 1.393(14) .
C32 C33 1.369(14) .
C32 H32 0.9300 .
C33 C34 1.383(14) .
C33 H33 0.9300 .
C34 C35 1.370(14) .
C34 C38 1.516(13) .
C35 C36 1.401(13) .
C35 C37 1.458(14) .
C36 H36 0.9300 .
C37 H37A 0.9600 .
C37 H37B 0.9600 .
C37 H37C 0.9600 .
C38 H38A 0.9600 .
C38 H38B 0.9600 .
C38 H38C 0.9600 .
C39 N9 1.330(13) .
C39 C40 1.407(15) .
C39 H39 0.9300 .
C40 C41 1.369(15) .
C40 H40 0.9300 .
C41 C42 1.353(15) .
C41 H41 0.9300 .
C42 C43 1.379(15) .
C42 H42 0.9300 .
C43 N9 1.357(13) .
C43 H43 0.9300 .
C44 O11 1.231(12) .
C44 O12 1.308(13) .
C44 C45 1.484(14) .
C45 N8 1.346(12) .
C45 C1 1.358(13) 1_455
C46 N1 1.335(11) 1_455
C46 N8 1.342(12) .
C46 C47 1.497(13) .
C47 C52 1.369(14) .
C47 C48 1.410(14) .
C48 C49 1.388(13) .
C48 H48 0.9300 .
C49 C50 1.382(14) .
C49 C54 1.527(14) .
C50 C51 1.394(14) .
C50 C53 1.510(13) .
C51 C52 1.386(13) .
C51 H51 0.9300 .
C52 H52 0.9300 .
C53 H53A 0.9600 .
C53 H53B 0.9600 .
C53 H53C 0.9600 .
C54 H54A 0.9600 .
C54 H54B 0.9600 .
C54 H54C 0.9600 .
N1 C46 1.335(11) 1_655
N1 Cu2 1.996(7) .
N2 Cu2 2.021(8) .
N3 Cu2 1.965(8) .
N4 Cu1 2.006(7) .
N5 Cu1 2.052(8) .
N6 Cu1 1.988(8) .
N7 Cu3 2.036(8) .
N8 Cu3 1.949(8) .
N9 Cu3 2.023(9) .
O2 Cu2 1.985(7) .
O3 Cu2 2.401(7) .
O4 H4 0.8200 .
O6 Cu1 1.964(7) .
O7 Cu1 2.422(8) .
O8 H8 0.8200 .
O10 Cu3 1.965(8) .
O12 H12 0.8200 .

loop_
_geom_hbond_atom_site_label_D
_geom_hbond_atom_site_label_H
_geom_hbond_atom_site_label_A
_geom_hbond_distance_DH
_geom_hbond_distance_HA
_geom_hbond_distance_DA
_geom_hbond_angle_DHA
O4 H4 O5 0.82 1.76 2.580(11) 177.1
O8 H8 O9 0.82 1.76 2.559(12) 163.7
